data_7049758
loop_
_publ_author_name
'Wang, Yingxia'
'Eichhoefer, Andreas'
'Weigend, Florian'
'Fenske, Dieter'
'Fuhr, Olaf'

_publ_section_title
;
 The coordination behavior of
 2,3-bis(diphenylphosphino)maleic-N-phenylimide towards copper, silver,
 gold and palladium
;
_journal_name_full 'Dalton Transactions'
_journal_paper_doi 10.1039/C8DT05003A
_journal_year 2019
_chemical_formula_moiety 'C68 H50 N2 O4 P4 Pd, 2(F6 P), 2(C0.5 H Cl0.85), 0.3(Cl), 2(C H2 Cl2)'
_chemical_formula_sum 'C71 H56 Cl6 F12 N2 O4 P6 Pd'
_chemical_formula_weight 1734.09
_space_group_crystal_system triclinic
_space_group_IT_number 2
_space_group_name_Hall '-P 1'
_space_group_name_H-M_alt 'P -1'
_symmetry_space_group_name_Hall '-P 1'
_symmetry_space_group_name_H-M 'P -1'
_atom_sites_solution_hydrogens geom
_atom_sites_solution_primary heavy
_audit_creation_date 2017-09-13
_audit_creation_method
;
Olex2 1.2
(compiled 2017.08.10 svn.r3458 for OlexSys, GUI svn.r5381)
;
_audit_update_record
;
2018-06-07 deposited with the CCDC.    2019-04-17 downloaded from the CCDC.
;
_cell_angle_alpha 73.232(3)
_cell_angle_beta 85.908(3)
_cell_angle_gamma 62.212(3)
_cell_formula_units_Z 1
_cell_length_a 12.4072(5)
_cell_length_b 12.7420(5)
_cell_length_c 13.3068(6)
_cell_measurement_reflns_used 27096
_cell_measurement_temperature 180.15
_cell_measurement_theta_max 27.25
_cell_measurement_theta_min 2.24
_cell_volume 1777.01(14)
_computing_molecular_graphics 'Olex2 (Dolomanov et al., 2009)'
_computing_publication_material 'Olex2 (Dolomanov et al., 2009)'
_computing_structure_refinement 'ShelXL (Sheldrick, 2015)'
_computing_structure_solution 'ShelXS (Sheldrick, 2008)'
_diffrn_ambient_temperature 180.15
_diffrn_detector 'image plate (34 cm diameter)'
_diffrn_detector_area_resol_mean 6.67
_diffrn_detector_type STOE
_diffrn_measured_fraction_theta_full 0.987
_diffrn_measured_fraction_theta_max 0.983
_diffrn_measurement_device '2-circle goniometer'
_diffrn_measurement_device_type 'Stoe IPDS2T'
_diffrn_measurement_method 'rotation method'
_diffrn_radiation_collimation '0.5 mm diameter, monocapillary'
_diffrn_radiation_monochromator 'plane graphite'
_diffrn_radiation_probe x-ray
_diffrn_radiation_type MoK\a
_diffrn_radiation_wavelength 0.71073
_diffrn_reflns_av_R_equivalents 0.0264
_diffrn_reflns_av_unetI/netI 0.0246
_diffrn_reflns_Laue_measured_fraction_full 0.987
_diffrn_reflns_Laue_measured_fraction_max 0.983
_diffrn_reflns_limit_h_max 15
_diffrn_reflns_limit_h_min -15
_diffrn_reflns_limit_k_max 16
_diffrn_reflns_limit_k_min -16
_diffrn_reflns_limit_l_max 16
_diffrn_reflns_limit_l_min -16
_diffrn_reflns_number 15533
_diffrn_reflns_point_group_measured_fraction_full 0.987
_diffrn_reflns_point_group_measured_fraction_max 0.983
_diffrn_reflns_theta_full 25.242
_diffrn_reflns_theta_max 26.734
_diffrn_reflns_theta_min 2.239
_diffrn_source 'sealed X-ray tube, 12 x 0.4 mm long-fine focus'
_diffrn_source_current 40
_diffrn_source_power 2.000
_diffrn_source_target Mo
_diffrn_source_type 'sealed X-ray tube'
_diffrn_source_voltage 50
_exptl_absorpt_coefficient_mu 0.705
_exptl_absorpt_correction_T_max 0.9081
_exptl_absorpt_correction_T_min 0.7333
_exptl_absorpt_correction_type integration
_exptl_absorpt_process_details 'STOE Xred and LANA'
_exptl_crystal_colour orange
_exptl_crystal_colour_primary orange
_exptl_crystal_density_diffrn 1.620
_exptl_crystal_description plate
_exptl_crystal_F_000 874
_exptl_crystal_size_max 0.42
_exptl_crystal_size_mid 0.38
_exptl_crystal_size_min 0.14
_refine_diff_density_max 1.395
_refine_diff_density_min -1.377
_refine_diff_density_rms 0.084
_refine_ls_extinction_method none
_refine_ls_goodness_of_fit_ref 1.048
_refine_ls_hydrogen_treatment constr
_refine_ls_matrix_type full
_refine_ls_number_parameters 453
_refine_ls_number_reflns 7429
_refine_ls_number_restraints 0
_refine_ls_restrained_S_all 1.048
_refine_ls_R_factor_all 0.0469
_refine_ls_R_factor_gt 0.0418
_refine_ls_shift/su_max 0.000
_refine_ls_shift/su_mean 0.000
_refine_ls_structure_factor_coef Fsqd
_refine_ls_weighting_details 'w=1/[\s^2^(Fo^2^)+(0.0561P)^2^+3.0917P] where P=(Fo^2^+2Fc^2^)/3'
_refine_ls_weighting_scheme calc
_refine_ls_wR_factor_gt 0.1061
_refine_ls_wR_factor_ref 0.1093
_reflns_Friedel_coverage 0.000
_reflns_number_gt 6622
_reflns_number_total 7429
_reflns_threshold_expression 'I > 2\s(I)'
_cod_data_source_file c8dt05003a2.cif
_cod_data_source_block wyx222
_cod_database_code 7049758
_shelx_shelxl_version_number 2014/7
_shelx_space_group_comment
;
The symmetry employed for this shelxl refinement is uniquely defined
by the following loop, which should always be used as a source of
symmetry information in preference to the above space-group names.
They are only intended as comments.
;
_shelx_estimated_absorpt_t_max 0.908
_shelx_estimated_absorpt_t_min 0.756
_olex2_refinement_description
;
1. Fixed Uiso
 At 1.2 times of:
  All C(H) groups, All C(H,H) groups, All C(H,H,H,H) groups
2. Others
 Fixed Sof: Cl1A(0.35) Cl2(0.5) C35(0.5) H35A(0.5) H35B(0.5) Cl1B(0.15)
 Cl4A(0.55) Cl4B(0.45) H36A(0.55) H36B(0.55) H36C(0.45) H36D(0.45)
3.a Secondary CH2 refined with riding coordinates:
 C35(H35A,H35B), C36(H36A,H36B), C36(H36C,H36D)
3.b Aromatic/amide H refined with riding coordinates:
 C2(H2), C3(H3), C4(H4), C5(H5), C6(H6), C8(H8), C9(H9), C10(H10), C11(H11),
 C12(H12), C18(H18), C19(H19), C20(H20), C21(H21), C22(H22), C24(H24), C25(H25),
  C26(H26), C27(H27), C28(H28), C30(H30), C31(H31), C32(H32), C33(H33), C34(H34)
;
_olex2_submission_special_instructions 'No special instructions were received'

loop_
_space_group_symop_operation_xyz
'x, y, z'
'-x, -y, -z'

loop_
_atom_site_label
_atom_site_type_symbol
_atom_site_fract_x
_atom_site_fract_y
_atom_site_fract_z
_atom_site_U_iso_or_equiv
_atom_site_adp_type
_atom_site_occupancy
_atom_site_site_symmetry_order
_atom_site_calc_flag
_atom_site_refinement_flags_posn
_atom_site_refinement_flags_adp
_atom_site_refinement_flags_occupancy
_atom_site_disorder_assembly
_atom_site_disorder_group
Pd1 Pd 0.5000 0.5000 0.5000 0.01305(8) Uani 1 2 d S T P . .
P1 P 0.52121(5) 0.38213(6) 0.67652(5) 0.01520(14) Uani 1 1 d . . . . .
P2 P 0.32237(5) 0.47909(6) 0.48680(5) 0.01492(13) Uani 1 1 d . . . . .
O1 O 0.36040(18) 0.3355(2) 0.89107(15) 0.0272(4) Uani 1 1 d . . . . .
O2 O 0.07716(17) 0.4724(2) 0.61958(16) 0.0292(5) Uani 1 1 d . . . . .
N1 N 0.19370(19) 0.4047(2) 0.77587(17) 0.0189(4) Uani 1 1 d . . . . .
C1 C 0.5642(2) 0.4239(2) 0.77997(19) 0.0183(5) Uani 1 1 d . . . . .
C2 C 0.5143(2) 0.5484(3) 0.7732(2) 0.0244(5) Uani 1 1 d . . . . .
H2 H 0.4600 0.6093 0.7146 0.029 Uiso 1 1 calc R . . . .
C3 C 0.5434(3) 0.5842(3) 0.8521(3) 0.0316(6) Uani 1 1 d . . . . .
H3 H 0.5100 0.6696 0.8470 0.038 Uiso 1 1 calc R . . . .
C4 C 0.6210(3) 0.4957(3) 0.9381(2) 0.0312(7) Uani 1 1 d . . . . .
H4 H 0.6403 0.5204 0.9923 0.037 Uiso 1 1 calc R . . . .
C5 C 0.6706(3) 0.3716(3) 0.9453(2) 0.0305(6) Uani 1 1 d . . . . .
H5 H 0.7235 0.3111 1.0048 0.037 Uiso 1 1 calc R . . . .
C6 C 0.6435(2) 0.3348(3) 0.8662(2) 0.0247(6) Uani 1 1 d . . . . .
H6 H 0.6789 0.2493 0.8708 0.030 Uiso 1 1 calc R . . . .
C7 C 0.6172(2) 0.2181(2) 0.6972(2) 0.0185(5) Uani 1 1 d . . . . .
C8 C 0.7041(2) 0.1788(3) 0.6259(2) 0.0235(5) Uani 1 1 d . . . . .
H8 H 0.7071 0.2377 0.5643 0.028 Uiso 1 1 calc R . . . .
C9 C 0.7862(3) 0.0544(3) 0.6442(2) 0.0298(6) Uani 1 1 d . . . . .
H9 H 0.8463 0.0281 0.5960 0.036 Uiso 1 1 calc R . . . .
C10 C 0.7804(3) -0.0317(3) 0.7329(3) 0.0306(6) Uani 1 1 d . . . . .
H10 H 0.8373 -0.1170 0.7460 0.037 Uiso 1 1 calc R . . . .
C11 C 0.6916(3) 0.0062(3) 0.8027(2) 0.0300(6) Uani 1 1 d . . . . .
H11 H 0.6866 -0.0536 0.8624 0.036 Uiso 1 1 calc R . . . .
C12 C 0.6101(3) 0.1307(3) 0.7857(2) 0.0249(6) Uani 1 1 d . . . . .
H12 H 0.5498 0.1565 0.8338 0.030 Uiso 1 1 calc R . . . .
C13 C 0.3131(2) 0.3745(2) 0.8038(2) 0.0190(5) Uani 1 1 d . . . . .
C14 C 0.3685(2) 0.4016(2) 0.70098(19) 0.0160(5) Uani 1 1 d . . . . .
C15 C 0.2853(2) 0.4445(2) 0.62214(19) 0.0162(5) Uani 1 1 d . . . . .
C16 C 0.1698(2) 0.4449(2) 0.6667(2) 0.0193(5) Uani 1 1 d . . . . .
C17 C 0.1051(2) 0.3988(3) 0.8497(2) 0.0201(5) Uani 1 1 d . . . . .
C18 C 0.1364(3) 0.2943(3) 0.9341(2) 0.0262(6) Uani 1 1 d . . . . .
H18 H 0.2155 0.2253 0.9430 0.031 Uiso 1 1 calc R . . . .
C19 C 0.0501(3) 0.2919(3) 1.0060(2) 0.0327(7) Uani 1 1 d . . . . .
H19 H 0.0709 0.2213 1.0654 0.039 Uiso 1 1 calc R . . . .
C20 C -0.0652(3) 0.3909(3) 0.9917(2) 0.0338(7) Uani 1 1 d . . . . .
H20 H -0.1239 0.3882 1.0408 0.041 Uiso 1 1 calc R . . . .
C21 C -0.0958(3) 0.4943(3) 0.9061(3) 0.0330(7) Uani 1 1 d . . . . .
H21 H -0.1758 0.5622 0.8963 0.040 Uiso 1 1 calc R . . . .
C22 C -0.0104(2) 0.4997(3) 0.8344(2) 0.0262(6) Uani 1 1 d . . . . .
H22 H -0.0306 0.5712 0.7760 0.031 Uiso 1 1 calc R . . . .
C23 C 0.3437(2) 0.3459(2) 0.4493(2) 0.0196(5) Uani 1 1 d . . . . .
C24 C 0.2424(3) 0.3320(3) 0.4308(2) 0.0275(6) Uani 1 1 d . . . . .
H24 H 0.1621 0.3932 0.4360 0.033 Uiso 1 1 calc R . . . .
C25 C 0.2607(3) 0.2274(3) 0.4047(3) 0.0364(7) Uani 1 1 d . . . . .
H25 H 0.1926 0.2166 0.3922 0.044 Uiso 1 1 calc R . . . .
C26 C 0.3778(3) 0.1386(3) 0.3966(3) 0.0409(8) Uani 1 1 d . . . . .
H26 H 0.3892 0.0678 0.3777 0.049 Uiso 1 1 calc R . . . .
C27 C 0.4783(3) 0.1518(3) 0.4159(3) 0.0361(7) Uani 1 1 d . . . . .
H27 H 0.5584 0.0903 0.4107 0.043 Uiso 1 1 calc R . . . .
C28 C 0.4613(3) 0.2551(3) 0.4429(2) 0.0251(6) Uani 1 1 d . . . . .
H28 H 0.5299 0.2643 0.4570 0.030 Uiso 1 1 calc R . . . .
C29 C 0.1863(2) 0.6084(2) 0.4126(2) 0.0177(5) Uani 1 1 d . . . . .
C30 C 0.1652(2) 0.6219(3) 0.3071(2) 0.0230(5) Uani 1 1 d . . . . .
H30 H 0.2183 0.5597 0.2756 0.028 Uiso 1 1 calc R . . . .
C31 C 0.0656(3) 0.7270(3) 0.2485(2) 0.0336(7) Uani 1 1 d . . . . .
H31 H 0.0503 0.7371 0.1766 0.040 Uiso 1 1 calc R . . . .
C32 C -0.0113(3) 0.8173(3) 0.2944(3) 0.0407(8) Uani 1 1 d . . . . .
H32 H -0.0781 0.8901 0.2532 0.049 Uiso 1 1 calc R . . . .
C33 C 0.0078(3) 0.8027(3) 0.3997(3) 0.0357(7) Uani 1 1 d . . . . .
H33 H -0.0469 0.8644 0.4309 0.043 Uiso 1 1 calc R . . . .
C34 C 0.1067(3) 0.6984(3) 0.4595(2) 0.0257(6) Uani 1 1 d . . . . .
H34 H 0.1202 0.6881 0.5319 0.031 Uiso 1 1 calc R . . . .
P3 P 0.16726(7) 0.78322(8) 0.70994(6) 0.03088(18) Uani 1 1 d . . . . .
F1 F 0.2586(3) 0.8320(4) 0.7234(3) 0.1065(14) Uani 1 1 d . . . . .
F2 F 0.0941(3) 0.8936(2) 0.6108(2) 0.0849(10) Uani 1 1 d . . . . .
F3 F 0.0779(2) 0.8506(3) 0.7873(2) 0.0786(9) Uani 1 1 d . . . . .
F4 F 0.2406(2) 0.6638(3) 0.80633(19) 0.0831(10) Uani 1 1 d . . . . .
F5 F 0.25856(17) 0.71125(19) 0.63269(15) 0.0390(4) Uani 1 1 d . . . . .
F6 F 0.0798(2) 0.7265(3) 0.6985(2) 0.0611(7) Uani 1 1 d . . . . .
Cl1A Cl 0.8599(3) 0.0158(3) 1.0196(2) 0.0378(6) Uiso 0.35 1 d . . . A -1
Cl2 Cl 1.1191(3) -0.0418(3) 0.9814(3) 0.0810(10) Uiso 0.5 1 d . . . A -1
C35 C 0.9942(9) 0.0327(10) 1.0437(8) 0.065(2) Uiso 0.5 1 d . . . A -1
H35A H 0.9713 0.1221 1.0213 0.078 Uiso 0.5 1 calc R . . A -1
H35B H 1.0168 0.0013 1.1204 0.078 Uiso 0.5 1 calc R . . A -1
Cl1B Cl 0.8887(5) 0.0100(5) 0.9806(5) 0.0339(11) Uiso 0.15 1 d . . . B -2
Cl3 Cl 0.34947(10) 0.11081(11) 0.70531(9) 0.0584(3) Uiso 1 1 d . . . . .
Cl4A Cl 0.42421(19) -0.0260(2) 0.92153(16) 0.0556(4) Uiso 0.55 1 d . . . C 1
Cl4B Cl 0.4502(3) -0.0869(3) 0.9117(2) 0.0635(6) Uiso 0.45 1 d . . . C 2
C36 C 0.3547(8) -0.0120(8) 0.8064(6) 0.112(2) Uiso 1 1 d . . . . .
H36A H 0.4005 -0.0895 0.7861 0.135 Uiso 0.55 1 calc R . . C 1
H36B H 0.2705 0.0001 0.8189 0.135 Uiso 0.55 1 calc R . . C 1
H36C H 0.2720 0.0178 0.8326 0.135 Uiso 0.45 1 calc R . . C 2
H36D H 0.3644 -0.0757 0.7730 0.135 Uiso 0.45 1 calc R . . C 2

loop_
_atom_site_aniso_label
_atom_site_aniso_U_11
_atom_site_aniso_U_22
_atom_site_aniso_U_33
_atom_site_aniso_U_23
_atom_site_aniso_U_13
_atom_site_aniso_U_12
Pd1 0.01121(13) 0.01554(13) 0.01171(13) -0.00171(9) -0.00098(9) -0.00671(10)
P1 0.0120(3) 0.0188(3) 0.0131(3) -0.0015(2) -0.0010(2) -0.0073(2)
P2 0.0130(3) 0.0188(3) 0.0132(3) -0.0029(2) -0.0011(2) -0.0084(2)
O1 0.0224(9) 0.0424(12) 0.0152(9) -0.0029(8) -0.0011(7) -0.0166(9)
O2 0.0183(9) 0.0477(13) 0.0231(10) -0.0051(9) -0.0012(7) -0.0192(9)
N1 0.0150(10) 0.0260(11) 0.0154(10) -0.0045(8) 0.0026(8) -0.0102(9)
C1 0.0137(11) 0.0276(13) 0.0158(11) -0.0057(10) 0.0019(9) -0.0118(10)
C2 0.0180(12) 0.0296(14) 0.0237(13) -0.0075(11) 0.0010(10) -0.0095(11)
C3 0.0297(15) 0.0339(16) 0.0385(17) -0.0201(13) 0.0082(13) -0.0158(13)
C4 0.0255(14) 0.0513(19) 0.0293(15) -0.0222(14) 0.0062(11) -0.0226(14)
C5 0.0269(14) 0.0445(17) 0.0213(13) -0.0075(12) -0.0041(11) -0.0180(13)
C6 0.0227(13) 0.0279(14) 0.0217(13) -0.0026(11) -0.0049(10) -0.0121(11)
C7 0.0150(11) 0.0205(12) 0.0187(12) -0.0034(10) -0.0025(9) -0.0080(10)
C8 0.0200(12) 0.0263(14) 0.0224(13) -0.0054(11) 0.0016(10) -0.0104(11)
C9 0.0248(14) 0.0297(15) 0.0331(16) -0.0141(12) 0.0043(12) -0.0087(12)
C10 0.0286(14) 0.0198(13) 0.0363(16) -0.0075(12) -0.0066(12) -0.0048(11)
C11 0.0316(15) 0.0228(14) 0.0293(15) 0.0008(11) -0.0034(12) -0.0116(12)
C12 0.0223(13) 0.0246(13) 0.0225(13) -0.0009(11) 0.0002(10) -0.0098(11)
C13 0.0169(11) 0.0231(12) 0.0176(12) -0.0050(10) 0.0023(9) -0.0104(10)
C14 0.0141(11) 0.0185(11) 0.0157(11) -0.0035(9) 0.0015(9) -0.0086(9)
C15 0.0144(11) 0.0189(11) 0.0162(11) -0.0045(9) 0.0017(9) -0.0089(9)
C16 0.0160(11) 0.0238(12) 0.0180(12) -0.0041(10) 0.0020(9) -0.0103(10)
C17 0.0174(12) 0.0284(13) 0.0187(12) -0.0089(10) 0.0057(9) -0.0135(11)
C18 0.0265(14) 0.0304(14) 0.0222(13) -0.0042(11) 0.0024(11) -0.0157(12)
C19 0.0372(16) 0.0474(18) 0.0200(13) -0.0041(13) 0.0042(12) -0.0284(15)
C20 0.0299(15) 0.060(2) 0.0279(15) -0.0193(14) 0.0137(12) -0.0314(15)
C21 0.0188(13) 0.0482(19) 0.0371(17) -0.0194(14) 0.0091(12) -0.0165(13)
C22 0.0205(13) 0.0306(14) 0.0284(14) -0.0076(12) 0.0040(11) -0.0135(11)
C23 0.0224(12) 0.0216(12) 0.0164(11) -0.0043(10) 0.0008(9) -0.0122(10)
C24 0.0257(14) 0.0289(14) 0.0334(15) -0.0100(12) 0.0003(11) -0.0163(12)
C25 0.0396(17) 0.0358(17) 0.0457(19) -0.0151(14) -0.0022(14) -0.0245(15)
C26 0.050(2) 0.0298(16) 0.051(2) -0.0195(15) 0.0000(16) -0.0199(15)
C27 0.0336(16) 0.0275(15) 0.0435(18) -0.0157(14) 0.0025(14) -0.0081(13)
C28 0.0232(13) 0.0253(13) 0.0255(14) -0.0066(11) -0.0004(10) -0.0105(11)
C29 0.0141(11) 0.0215(12) 0.0177(12) -0.0018(9) -0.0019(9) -0.0102(10)
C30 0.0193(12) 0.0306(14) 0.0201(13) -0.0042(11) -0.0011(10) -0.0138(11)
C31 0.0277(15) 0.0444(18) 0.0218(14) -0.0005(13) -0.0073(11) -0.0152(14)
C32 0.0227(15) 0.0378(17) 0.0379(18) 0.0039(14) -0.0096(13) -0.0022(13)
C33 0.0242(14) 0.0295(15) 0.0412(18) -0.0095(14) 0.0022(13) -0.0030(12)
C34 0.0230(13) 0.0265(14) 0.0254(14) -0.0071(11) -0.0005(11) -0.0097(11)
P3 0.0266(4) 0.0389(4) 0.0298(4) -0.0172(3) 0.0058(3) -0.0137(3)
F1 0.091(2) 0.154(3) 0.168(4) -0.124(3) 0.058(2) -0.094(2)
F2 0.0674(17) 0.0456(14) 0.0769(19) 0.0142(13) 0.0108(15) 0.0066(13)
F3 0.0540(15) 0.114(2) 0.087(2) -0.081(2) 0.0287(14) -0.0283(16)
F4 0.0491(14) 0.117(2) 0.0312(12) 0.0049(14) 0.0041(10) -0.0120(15)
F5 0.0279(9) 0.0532(12) 0.0296(9) -0.0177(9) 0.0059(7) -0.0110(9)
F6 0.0558(14) 0.0925(19) 0.0681(16) -0.0436(15) 0.0265(12) -0.0523(14)

loop_
_atom_type_symbol
_atom_type_description
_atom_type_scat_dispersion_real
_atom_type_scat_dispersion_imag
_atom_type_scat_source
C C 0.0033 0.0016 'International Tables Vol C Tables 4.2.6.8 and 6.1.1.4'
H H 0.0000 0.0000 'International Tables Vol C Tables 4.2.6.8 and 6.1.1.4'
Cl Cl 0.1484 0.1585 'International Tables Vol C Tables 4.2.6.8 and 6.1.1.4'
F F 0.0171 0.0103 'International Tables Vol C Tables 4.2.6.8 and 6.1.1.4'
N N 0.0061 0.0033 'International Tables Vol C Tables 4.2.6.8 and 6.1.1.4'
O O 0.0106 0.0060 'International Tables Vol C Tables 4.2.6.8 and 6.1.1.4'
P P 0.1023 0.0942 'International Tables Vol C Tables 4.2.6.8 and 6.1.1.4'
Pd Pd -0.9988 1.0072 'International Tables Vol C Tables 4.2.6.8 and 6.1.1.4'

loop_
_exptl_crystal_face_index_h
_exptl_crystal_face_index_k
_exptl_crystal_face_index_l
_exptl_crystal_face_perp_dist
0 0 -1 0.0960
0 0 1 0.0480
1 1 0 0.2020
0 1 0 0.3350
0 -1 0 0.1550
-1 0 0 0.2290

loop_
_geom_angle_atom_site_label_1
_geom_angle_atom_site_label_2
_geom_angle_atom_site_label_3
_geom_angle
_geom_angle_site_symmetry_1
_geom_angle_site_symmetry_3
P1 Pd1 P1 180.0 . 2_666
P1 Pd1 P2 85.45(2) . .
P1 Pd1 P2 94.55(2) . 2_666
P1 Pd1 P2 85.45(2) 2_666 2_666
P1 Pd1 P2 94.55(2) 2_666 .
P2 Pd1 P2 180.0 2_666 .
C1 P1 Pd1 120.39(9) . .
C1 P1 C7 107.57(12) . .
C1 P1 C14 105.36(11) . .
C7 P1 Pd1 113.31(9) . .
C7 P1 C14 105.75(11) . .
C14 P1 Pd1 103.12(8) . .
C15 P2 Pd1 102.59(8) . .
C23 P2 Pd1 115.96(9) . .
C23 P2 C15 102.97(12) . .
C29 P2 Pd1 120.17(8) . .
C29 P2 C15 106.75(12) . .
C29 P2 C23 106.54(12) . .
C13 N1 C16 111.5(2) . .
C13 N1 C17 124.4(2) . .
C16 N1 C17 124.1(2) . .
C2 C1 P1 118.3(2) . .
C2 C1 C6 119.9(2) . .
C6 C1 P1 121.9(2) . .
C1 C2 C3 120.0(3) . .
C4 C3 C2 120.1(3) . .
C5 C4 C3 120.1(3) . .
C4 C5 C6 120.4(3) . .
C5 C6 C1 119.6(3) . .
C8 C7 P1 118.8(2) . .
C8 C7 C12 119.7(2) . .
C12 C7 P1 121.4(2) . .
C9 C8 C7 120.3(3) . .
C10 C9 C8 119.8(3) . .
C9 C10 C11 120.2(3) . .
C12 C11 C10 120.3(3) . .
C11 C12 C7 119.6(3) . .
O1 C13 N1 126.8(2) . .
O1 C13 C14 127.9(2) . .
N1 C13 C14 105.2(2) . .
C13 C14 P1 129.87(18) . .
C15 C14 P1 121.10(19) . .
C15 C14 C13 109.0(2) . .
C14 C15 P2 121.20(19) . .
C14 C15 C16 108.9(2) . .
C16 C15 P2 129.69(18) . .
O2 C16 N1 126.7(2) . .
O2 C16 C15 128.1(2) . .
N1 C16 C15 105.3(2) . .
C18 C17 N1 119.8(2) . .
C18 C17 C22 121.5(2) . .
C22 C17 N1 118.7(2) . .
C17 C18 C19 118.8(3) . .
C20 C19 C18 120.4(3) . .
C19 C20 C21 120.2(3) . .
C20 C21 C22 120.4(3) . .
C17 C22 C21 118.7(3) . .
C24 C23 P2 119.8(2) . .
C28 C23 P2 119.8(2) . .
C28 C23 C24 120.4(2) . .
C25 C24 C23 119.0(3) . .
C26 C25 C24 120.4(3) . .
C25 C26 C27 120.6(3) . .
C28 C27 C26 119.5(3) . .
C27 C28 C23 120.1(3) . .
C30 C29 P2 119.8(2) . .
C30 C29 C34 120.4(2) . .
C34 C29 P2 119.7(2) . .
C31 C30 C29 119.2(3) . .
C32 C31 C30 120.3(3) . .
C31 C32 C33 120.6(3) . .
C32 C33 C34 120.0(3) . .
C33 C34 C29 119.4(3) . .
F1 P3 F3 92.52(16) . .
F1 P3 F4 89.0(2) . .
F1 P3 F5 88.34(14) . .
F1 P3 F6 177.1(2) . .
F2 P3 F1 94.5(2) . .
F2 P3 F3 92.47(17) . .
F2 P3 F4 175.4(2) . .
F2 P3 F5 88.61(14) . .
F2 P3 F6 87.97(18) . .
F3 P3 F4 90.29(17) . .
F3 P3 F5 178.56(17) . .
F3 P3 F6 88.95(14) . .
F4 P3 F5 88.57(13) . .
F4 P3 F6 88.40(18) . .
F6 P3 F5 90.13(12) . .
Cl2 C35 Cl1A 115.1(6) . .
Cl3 C36 Cl4A 111.4(5) . .
Cl4B C36 Cl3 126.4(5) . .

loop_
_geom_bond_atom_site_label_1
_geom_bond_atom_site_label_2
_geom_bond_distance
_geom_bond_site_symmetry_2
Pd1 P1 2.3509(6) .
Pd1 P1 2.3509(6) 2_666
Pd1 P2 2.3641(6) 2_666
Pd1 P2 2.3641(6) .
P1 C1 1.804(3) .
P1 C7 1.805(3) .
P1 C14 1.811(2) .
P2 C15 1.806(3) .
P2 C23 1.803(3) .
P2 C29 1.801(3) .
O1 C13 1.196(3) .
O2 C16 1.199(3) .
N1 C13 1.395(3) .
N1 C16 1.397(3) .
N1 C17 1.435(3) .
C1 C2 1.384(4) .
C1 C6 1.393(4) .
C2 C3 1.387(4) .
C3 C4 1.381(5) .
C4 C5 1.379(5) .
C5 C6 1.387(4) .
C7 C8 1.393(4) .
C7 C12 1.397(4) .
C8 C9 1.385(4) .
C9 C10 1.384(4) .
C10 C11 1.388(4) .
C11 C12 1.386(4) .
C13 C14 1.510(3) .
C14 C15 1.327(3) .
C15 C16 1.509(3) .
C17 C18 1.379(4) .
C17 C22 1.386(4) .
C18 C19 1.389(4) .
C19 C20 1.376(5) .
C20 C21 1.381(5) .
C21 C22 1.387(4) .
C23 C24 1.397(4) .
C23 C28 1.392(4) .
C24 C25 1.385(4) .
C25 C26 1.384(5) .
C26 C27 1.385(5) .
C27 C28 1.382(4) .
C29 C30 1.394(4) .
C29 C34 1.396(4) .
C30 C31 1.385(4) .
C31 C32 1.380(5) .
C32 C33 1.382(5) .
C33 C34 1.383(4) .
P3 F1 1.567(3) .
P3 F2 1.566(3) .
P3 F3 1.577(2) .
P3 F4 1.593(3) .
P3 F5 1.6094(19) .
P3 F6 1.594(2) .
Cl1A C35 1.839(10) .
Cl2 C35 1.700(10) .
Cl3 C36 1.723(8) .
Cl4A C36 1.736(8) .
Cl4B C36 1.640(8) .
